data_7122017
loop_
_publ_author_name
'Lv, Fan'
'Yu, Yang'
'Hao, Erhong'
'Yu, Changjiang'
'Wang, Hua'
'Jiao, Lijuan'
'Boens, No\"el'

_publ_section_title
;
 Copper-catalyzed \a-benzylation of BODIPYs via radical-triggered
 oxidative cross-coupling of two C-H bonds.
;
_journal_issue 65
_journal_name_full 'Chemical communications (Cambridge, England)'
_journal_page_first 9059
_journal_page_last 9062
_journal_paper_doi 10.1039/c8cc04679d
_journal_volume 54
_journal_year 2018
_chemical_formula_sum 'C22 H16 B F2 N3 O2'
_chemical_formula_weight 403.190
_space_group_IT_number 2
_space_group_name_Hall '-P 1'
_space_group_name_H-M_alt 'P -1'
_symmetry_Int_Tables_number 2
_symmetry_space_group_name_Hall '-P 1'
_symmetry_space_group_name_H-M 'P -1'
_audit_creation_date 2016-05-27
_audit_creation_method SHELXL-97
_audit_update_record
;
2017-11-30 deposited with the CCDC.
2018-07-23 downloaded from the CCDC.
;
_cell_angle_alpha 73.386(1)
_cell_angle_beta 89.110(2)
_cell_angle_gamma 85.852(2)
_cell_formula_units_Z 2
_cell_length_a 8.1055(10)
_cell_length_b 10.4030(13)
_cell_length_c 12.2541(15)
_cell_volume 987.5(2)
_refine_ls_R_factor_all 0.091
_cod_data_source_file c8cc04679d2.cif
_cod_data_source_block 160526b_0m
_cod_depositor_comments 'Adding full bibliography for 7122015--7122017.cif.'
_cod_original_sg_symbol_Hall -P_1
_cod_database_code 7122017

loop_
_symmetry_equiv_pos_site_id
_symmetry_equiv_pos_as_xyz
1 x,y,z
2 -x,-y,-z

loop_
_atom_site_aniso_label
_atom_site_aniso_U_11
_atom_site_aniso_U_22
_atom_site_aniso_U_33
_atom_site_aniso_U_12
_atom_site_aniso_U_13
_atom_site_aniso_U_23
B1 0.0418(12) 0.0533(13) 0.0502(13) 0.0019(10) 0.0024(10) -0.0114(11)
C1 0.0568(13) 0.0527(13) 0.0767(15) 0.0124(10) -0.0045(11) -0.0105(12)
C2 0.0697(15) 0.0468(12) 0.0792(16) 0.0070(11) -0.0092(12) -0.0002(11)
C3 0.0631(13) 0.0507(12) 0.0553(12) -0.0073(10) -0.0029(10) -0.0021(10)
C4 0.0434(10) 0.0475(11) 0.0442(10) -0.0037(8) -0.0025(8) -0.0063(9)
C5 0.0382(10) 0.0466(10) 0.0399(10) -0.0076(8) 0.0000(8) -0.0114(8)
C6 0.0418(10) 0.0421(10) 0.0431(10) -0.0067(8) 0.0034(8) -0.0062(8)
C7 0.0461(11) 0.0693(14) 0.0463(11) -0.0126(10) 0.0019(9) -0.0133(10)
C8 0.0629(13) 0.0685(14) 0.0411(11) -0.0160(11) 0.0095(10) -0.015(1)
C9 0.0472(11) 0.0435(11) 0.0541(12) -0.0103(9) 0.0143(9) -0.0121(9)
C10 0.0399(10) 0.0517(12) 0.0580(12) -0.0062(9) 0.0039(9) -0.0104(10)
C11 0.0438(11) 0.0537(12) 0.0457(11) -0.0046(9) -0.0014(9) -0.0107(9)
C12 0.0360(9) 0.0467(10) 0.0404(10) -0.0020(8) 0.0025(8) -0.0099(8)
C13 0.044(1) 0.0496(11) 0.0485(11) 0.0051(9) 0.0061(9) -0.0097(9)
C14 0.0591(12) 0.0505(12) 0.0483(11) 0.0091(10) 0.008(1) -0.0020(9)
C15 0.0533(11) 0.0457(11) 0.0442(11) 0.0021(9) 0.0090(9) -0.0052(9)
C16 0.0803(16) 0.0570(13) 0.0603(14) 0.0047(11) 0.0275(12) 0.0011(11)
C17 0.0590(12) 0.0504(12) 0.0451(11) -0.0047(10) 0.013(1) -0.0070(9)
C18 0.107(2) 0.0679(16) 0.0588(14) -0.0172(14) -0.0141(14) -0.0150(12)
C19 0.132(3) 0.0767(19) 0.0674(17) -0.0006(18) -0.0218(17) 0.0057(15)
C20 0.131(3) 0.0569(17) 0.093(2) -0.0077(18) 0.014(2) -0.0021(15)
C21 0.125(3) 0.080(2) 0.142(3) -0.050(2) -0.002(2) -0.022(2)
C22 0.0771(18) 0.088(2) 0.108(2) -0.0174(15) -0.0152(16) -0.0138(17)
F3 0.0875(9) 0.0781(9) 0.0571(7) 0.0268(7) 0.0025(6) -0.0219(6)
F4 0.0423(7) 0.0852(9) 0.0799(9) -0.0088(6) -0.0013(6) 0.0062(7)
N1 0.0428(9) 0.0470(9) 0.0526(9) 0.0042(7) -0.0018(7) -0.0076(8)
N2 0.0402(8) 0.0442(9) 0.0389(8) -0.0012(6) 0.0064(6) -0.0066(7)
N3 0.0667(13) 0.0575(11) 0.0728(14) -0.0153(9) 0.0283(11) -0.0213(10)
O1 0.1004(14) 0.1462(18) 0.0684(12) -0.0317(13) 0.0382(11) -0.0393(12)
O2 0.0516(10) 0.1110(15) 0.1067(14) -0.0160(9) 0.0262(10) -0.0353(11)

loop_
_atom_site_label
_atom_site_type_symbol
_atom_site_fract_x
_atom_site_fract_y
_atom_site_fract_z
_atom_site_occupancy
_atom_site_symmetry_multiplicity
_atom_site_Wyckoff_symbol
_atom_site_calc_flag
_atom_site_thermal_displace_type
_atom_site_U_iso_or_equiv
B1 B 0.1870(3) 0.6413(2) 0.3175(2) 1.000 2 i d Uani 0.0494(5)
C1 C 0.1283(3) 0.8735(2) 0.1723(2) 1.000 2 i d Uani 0.0645(6)
H1 H 0.0348 0.8980 0.2087 1.000 2 i calc Uiso 0.07700
C2 C 0.1933(3) 0.9524(2) 0.0731(2) 1.000 2 i d Uani 0.0694(6)
H2 H 0.1521 1.0379 0.0315 1.000 2 i calc Uiso 0.08300
C3 C 0.3303(3) 0.8810(2) 0.0472(2) 1.000 2 i d Uani 0.0589(5)
H3 H 0.3990 0.9093 -0.0152 1.000 2 i calc Uiso 0.07100
C4 C 0.3474(2) 0.7581(2) 0.1320(2) 1.000 2 i d Uani 0.0464(5)
C5 C 0.4699(2) 0.6515(2) 0.1528(1) 1.000 2 i d Uani 0.0416(4)
C6 C 0.6114(2) 0.6593(2) 0.0735(2) 1.000 2 i d Uani 0.0434(4)
C7 C 0.5860(2) 0.6730(2) -0.0413(2) 1.000 2 i d Uani 0.0541(5)
H7 H 0.4791 0.6764 -0.0690 1.000 2 i calc Uiso 0.06500
C8 C 0.7189(3) 0.6815(2) -0.1148(2) 1.000 2 i d Uani 0.0572(5)
H8 H 0.7026 0.6906 -0.1917 1.000 2 i calc Uiso 0.06900
C9 C 0.8756(2) 0.6761(2) -0.0716(2) 1.000 2 i d Uani 0.0484(5)
C10 C 0.9046(2) 0.6630(2) 0.0403(2) 1.000 2 i d Uani 0.0509(5)
H10 H 1.0119 0.6597 0.0671 1.000 2 i calc Uiso 0.06100
C11 C 0.7716(2) 0.6546(2) 0.1132(2) 1.000 2 i d Uani 0.0484(5)
H11 H 0.7897 0.6457 0.1899 1.000 2 i calc Uiso 0.05800
C12 C 0.4642(2) 0.5425(2) 0.2487(1) 1.000 2 i d Uani 0.0416(4)
C13 C 0.5715(2) 0.4251(2) 0.2880(2) 1.000 2 i d Uani 0.0488(5)
H13 H 0.6691 0.4046 0.2537 1.000 2 i calc Uiso 0.05900
C14 C 0.5056(2) 0.3478(2) 0.3852(2) 1.000 2 i d Uani 0.0559(5)
H14 H 0.5500 0.2644 0.4291 1.000 2 i calc Uiso 0.06700
C15 C 0.3586(2) 0.4158(2) 0.4077(2) 1.000 2 i d Uani 0.0497(5)
C16 C 0.2410(3) 0.3725(2) 0.5049(2) 1.000 2 i d Uani 0.0704(7)
H16A H 0.2530 0.4265 0.5567 1.000 2 i calc Uiso 0.08400
H16B H 0.1287 0.3898 0.4755 1.000 2 i calc Uiso 0.08400
C17 C 0.2676(3) 0.2270(2) 0.5698(2) 1.000 2 i d Uani 0.0530(5)
C18 C 0.3929(3) 0.1812(2) 0.6468(2) 1.000 2 i d Uani 0.0780(7)
H18 H 0.4632 0.2426 0.6590 1.000 2 i calc Uiso 0.09400
C19 C 0.4198(4) 0.0492(3) 0.7071(2) 1.000 2 i d Uani 0.0975(9)
H19 H 0.5080 0.0215 0.7581 1.000 2 i calc Uiso 0.11700
C20 C 0.3180(4) -0.0400(3) 0.6922(3) 1.000 2 i d Uani 0.0978(9)
H20 H 0.3349 -0.1300 0.7336 1.000 2 i calc Uiso 0.11700
C21 C 0.1928(5) -0.0009(3) 0.6185(3) 1.000 2 i d Uani 0.1153(11)
H21 H 0.1232 -0.0638 0.6082 1.000 2 i calc Uiso 0.13800
C22 C 0.1652(3) 0.1351(3) 0.5560(3) 1.000 2 i d Uani 0.0931(9)
H22 H 0.0767 0.1622 0.5052 1.000 2 i calc Uiso 0.11200
F3 F 0.1846(2) 0.6865(1) 0.4117(1) 1.000 2 i d Uani 0.0754(4)
F4 F 0.0401(1) 0.5881(1) 0.3070(1) 1.000 2 i d Uani 0.0751(4)
N1 N 0.2194(2) 0.7559(2) 0.2089(1) 1.000 2 i d Uani 0.0492(4)
N2 N 0.3337(2) 0.5330(1) 0.3259(1) 1.000 2 i d Uani 0.0424(4)
N3 N 1.0174(3) 0.6865(2) -0.1496(2) 1.000 2 i d Uani 0.0649(5)
O1 O 0.9909(2) 0.7021(2) -0.2494(2) 1.000 2 i d Uani 0.1025(7)
O2 O 1.1553(2) 0.6774(2) -0.1091(2) 1.000 2 i d Uani 0.0887(6)

loop_
_atom_type_symbol
_atom_type_radius_bond
B 1.200
C 1.200
H 1.200
F 1.200
N 1.200
O 1.200

loop_
_geom_angle_atom_site_label_1
_geom_angle_atom_site_label_2
_geom_angle_atom_site_label_3
_geom_angle
_geom_angle_publ_flag
F3 B1 F4 110.19(17) no
F3 B1 N1 110.97(17) no
F4 B1 N1 109.94(16) no
F3 B1 N2 110.03(16) no
F4 B1 N2 110.08(17) no
N1 B1 N2 105.53(15) no
N1 C1 C2 110.30(19) no
N1 C1 H1 124.90 no
C2 C1 H1 124.90 no
C3 C2 C1 107.12(19) no
C3 C2 H2 126.40 no
C1 C2 H2 126.40 no
C2 C3 C4 107.47(19) no
C2 C3 H3 126.30 no
C4 C3 H3 126.30 no
N1 C4 C3 107.83(17) no
N1 C4 C5 120.04(16) no
C3 C4 C5 131.97(18) no
C12 C5 C4 120.86(16) no
C12 C5 C6 119.73(16) no
C4 C5 C6 119.34(15) no
C11 C6 C7 119.07(17) no
C11 C6 C5 120.05(16) no
C7 C6 C5 120.88(16) no
C8 C7 C6 120.41(18) no
C8 C7 H7 119.80 no
C6 C7 H7 119.80 no
C9 C8 C7 118.52(18) no
C9 C8 H8 120.70 no
C7 C8 H8 120.70 no
C10 C9 C8 122.51(17) no
C10 C9 N3 118.73(18) no
C8 C9 N3 118.76(18) no
C9 C10 C11 118.76(17) no
C9 C10 H10 120.60 no
C11 C10 H10 120.60 no
C10 C11 C6 120.74(18) no
C10 C11 H11 119.60 no
C6 C11 H11 119.60 no
C5 C12 N2 121.13(16) no
C5 C12 C13 131.32(16) no
N2 C12 C13 107.53(15) no
C14 C13 C12 107.34(16) no
C14 C13 H13 126.30 no
C12 C13 H13 126.30 no
C13 C14 C15 108.05(17) no
C13 C14 H14 126.00 no
C15 C14 H14 126.00 no
N2 C15 C14 109.23(16) no
N2 C15 C16 122.18(16) no
C14 C15 C16 128.59(18) no
C17 C16 C15 113.49(17) no
C17 C16 H16A 108.90 no
C15 C16 H16A 108.90 no
C17 C16 H16B 108.90 no
C15 C16 H16B 108.90 no
H16A C16 H16B 107.70 no
C22 C17 C18 117.0(2) no
C22 C17 C16 121.2(2) no
C18 C17 C16 121.7(2) no
C17 C18 C19 122.9(2) no
C17 C18 H18 118.60 no
C19 C18 H18 118.60 no
C20 C19 C18 119.3(3) no
C20 C19 H19 120.40 no
C18 C19 H19 120.40 no
C21 C20 C19 120.5(3) no
C21 C20 H20 119.80 no
C19 C20 H20 119.80 no
C20 C21 C22 120.3(3) no
C20 C21 H21 119.80 no
C22 C21 H21 119.80 no
C17 C22 C21 120.0(3) no
C17 C22 H22 120.00 no
C21 C22 H22 120.00 no
C1 N1 C4 107.28(16) no
C1 N1 B1 125.80(17) no
C4 N1 B1 126.91(15) no
C15 N2 C12 107.85(14) no
C15 N2 B1 126.74(15) no
C12 N2 B1 125.41(14) no
O1 N3 O2 123.7(2) no
O1 N3 C9 118.6(2) no
O2 N3 C9 117.8(2) no

loop_
_geom_bond_atom_site_label_1
_geom_bond_atom_site_label_2
_geom_bond_distance
_geom_bond_publ_flag
B1 F3 1.365(3) no
B1 F4 1.371(2) no
B1 N1 1.546(3) no
B1 N2 1.561(3) no
C1 N1 1.344(2) no
C1 C2 1.379(3) no
C1 H1 0.9300 no
C2 C3 1.374(3) no
C2 H2 0.9300 no
C3 C4 1.397(3) no
C3 H3 0.9300 no
C4 N1 1.387(2) no
C4 C5 1.403(3) no
C5 C12 1.383(2) no
C5 C6 1.483(2) no
C6 C11 1.386(2) no
C6 C7 1.390(3) no
C7 C8 1.385(3) no
C7 H7 0.9300 no
C8 C9 1.374(3) no
C8 H8 0.9300 no
C9 C10 1.361(3) no
C9 N3 1.474(2) no
C10 C11 1.381(2) no
C10 H10 0.9300 no
C11 H11 0.9300 no
C12 N2 1.398(2) no
C12 C13 1.415(2) no
C13 C14 1.358(3) no
C13 H13 0.9300 no
C14 C15 1.406(3) no
C14 H14 0.9300 no
C15 N2 1.344(2) no
C15 C16 1.500(3) no
C16 C17 1.497(3) no
C16 H16A 0.9700 no
C16 H16B 0.9700 no
C17 C22 1.358(3) no
C17 C18 1.361(3) no
C18 C19 1.365(3) no
C18 H18 0.9300 no
C19 C20 1.337(4) no
C19 H19 0.9300 no
C20 C21 1.331(4) no
C20 H20 0.9300 no
C21 C22 1.406(4) no
C21 H21 0.9300 no
C22 H22 0.9300 no
N3 O1 1.207(2) no
N3 O2 1.216(2) no
